data_4104341
loop_
_publ_author_name
'Vorontsov, Ivan I.'
'Graber, Tim'
'Kovalevsky, Andrey Yu.'
'Novozhilova, Irina V.'
'Gembicky, Milan'
'Chen, Yu-Sheng'
'Coppens, Philip'

_publ_contact_author_address
;732 NSc Complex
Chemistry department
Amherst Campus
Buffalo NY 14260-3000
;
_publ_contact_author_email coppens@buffalo.edu
_publ_contact_author_fax '716 645 6948'
_publ_contact_author_name 'Philip Coppens'
_publ_contact_author_phone '716 645 6800 X2217'
_publ_section_title
;
 Capturing and Analyzing the Excited-State Structure of a Cu(I)
 Phenanthroline Complex by Time-Resolved Diffraction and Theoretical
 Calculations
;
_journal_coden_ASTM JACSAT
_journal_issue 18
_journal_name_full 'Journal of the American Chemical Society'
_journal_page_first 6566
_journal_page_last 6573
_journal_paper_doi 10.1021/ja900921p
_journal_volume 131
_journal_year 2009
_chemical_formula_moiety '2(C40 H36 Cu1 N4 P4 1+), 2(P F6 1-)'
_chemical_formula_sum 'C40 H36 Cu F6 N2 P3'
_chemical_formula_weight 815.16
_space_group_IT_number 14
_symmetry_cell_setting monoclinic
_symmetry_space_group_name_Hall '-P 2ybc'
_symmetry_space_group_name_H-M 'P 1 21/c 1'
_atom_sites_solution_hydrogens geom
_atom_sites_solution_primary direct
_atom_sites_solution_secondary difmap
_audit_creation_method SHELXL-97
_cell_angle_alpha 90.00
_cell_angle_beta 95.316(6)
_cell_angle_gamma 90.00
_cell_formula_units_Z 8
_cell_length_a 20.138(3)
_cell_length_b 13.595(2)
_cell_length_c 26.549(3)
_cell_measurement_reflns_used 999
_cell_measurement_temperature 293(2)
_cell_measurement_theta_max 20
_cell_measurement_theta_min 4
_cell_volume 7237.2(17)
_computing_cell_refinement 'SAINTPlus (Bruker, 1998a)'
_computing_data_collection 'SMART (Bruker, 1998b)'
_computing_data_reduction 'SAINTPlus (Bruker, 1998a)'
_computing_molecular_graphics 'SHELXTL ver. 5.1 (Sheldrick, 1998a)'
_computing_publication_material 'SHELXTL ver. 5.1 (Sheldrick, 1998a)'
_computing_structure_refinement 'SHELXTL ver. 5.1 (Sheldrick, 1998a)'
_computing_structure_solution 'SHELXTL ver. 5.1 (Sheldrick, 1998a)'
_diffrn_ambient_temperature 16(2)
_diffrn_measured_fraction_theta_full 0.692
_diffrn_measured_fraction_theta_max 0.692
_diffrn_radiation_monochromator diamond
_diffrn_radiation_source synchrotron
_diffrn_radiation_type monochromatic
_diffrn_radiation_wavelength 0.49594
_diffrn_reflns_av_R_equivalents 0.0474
_diffrn_reflns_av_sigmaI/netI 0.0979
_diffrn_reflns_limit_h_max 29
_diffrn_reflns_limit_h_min -11
_diffrn_reflns_limit_k_max 18
_diffrn_reflns_limit_k_min -8
_diffrn_reflns_limit_l_max 19
_diffrn_reflns_limit_l_min -37
_diffrn_reflns_number 18808
_diffrn_reflns_theta_full 21.01
_diffrn_reflns_theta_max 21.01
_diffrn_reflns_theta_min 1.40
_exptl_absorpt_coefficient_mu 0.424
_exptl_absorpt_correction_type none
_exptl_crystal_colour yellow
_exptl_crystal_density_diffrn 1.496
_exptl_crystal_density_method 'not measured'
_exptl_crystal_description prism
_exptl_crystal_F_000 3344
_exptl_crystal_size_max 0.05
_exptl_crystal_size_mid 0.04
_exptl_crystal_size_min 0.04
_refine_diff_density_max 0.849
_refine_diff_density_min -0.813
_refine_diff_density_rms 0.104
_refine_ls_extinction_method none
_refine_ls_goodness_of_fit_ref 1.027
_refine_ls_hydrogen_treatment constr
_refine_ls_matrix_type full
_refine_ls_number_parameters 937
_refine_ls_number_reflns 15840
_refine_ls_number_restraints 0
_refine_ls_restrained_S_all 1.027
_refine_ls_R_factor_all 0.0819
_refine_ls_R_factor_gt 0.0525
_refine_ls_shift/su_max 0.001
_refine_ls_shift/su_mean 0.000
_refine_ls_structure_factor_coef Fsqd
_refine_ls_weighting_details 'calc w=1/[\s^2^(Fo^2^)+(0.0546P)^2^+0.0000P] where P=(Fo^2^+2Fc^2^)/3'
_refine_ls_weighting_scheme calc
_refine_ls_wR_factor_gt 0.1281
_refine_ls_wR_factor_ref 0.1412
_reflns_number_gt 11252
_reflns_number_total 15840
_reflns_threshold_expression I>2\s(I)
_cod_data_source_file ja900921p_si_001.cif
_cod_data_source_block cuoff1
_cod_depositor_comments
;
 Updated bibliographic information.

 Antanas Vaitkus,
 2019-10-09
;
_cod_original_cell_volume 7237.4(19)
_cod_database_code 4104341

loop_
_symmetry_equiv_pos_as_xyz
'x, y, z'
'-x, y+1/2, -z+1/2'
'-x, -y, -z'
'x, -y-1/2, z-1/2'

loop_
_atom_site_label
_atom_site_type_symbol
_atom_site_fract_x
_atom_site_fract_y
_atom_site_fract_z
_atom_site_U_iso_or_equiv
_atom_site_adp_type
_atom_site_occupancy
_atom_site_symmetry_multiplicity
_atom_site_calc_flag
_atom_site_refinement_flags
Cu1 Cu 0.025128(19) 0.75660(3) 0.106638(13) 0.00761(10) Uani 1 1 d .
N1 N -0.04332(13) 0.7405(2) 0.04612(10) 0.0099(6) Uani 1 1 d .
N2 N 0.07913(13) 0.6593(2) 0.06595(9) 0.0083(6) Uani 1 1 d .
C1 C -0.10285(16) 0.7825(2) 0.03644(12) 0.0107(7) Uani 1 1 d .
C2 C -0.14339(17) 0.7626(3) -0.00796(12) 0.0136(7) Uani 1 1 d .
H2 H -0.1856 0.7908 -0.0128 0.016 Uiso 1 1 calc R
C3 C -0.12198(16) 0.7025(2) -0.04440(11) 0.0100(7) Uani 1 1 d .
H3 H -0.1489 0.6901 -0.0741 0.012 Uiso 1 1 calc R
C4 C -0.05786(16) 0.6595(2) -0.03602(11) 0.0093(7) Uani 1 1 d .
C5 C -0.03047(16) 0.5973(2) -0.07232(12) 0.0103(7) Uani 1 1 d .
H5 H -0.0555 0.5828 -0.1026 0.012 Uiso 1 1 calc R
C6 C 0.03172(17) 0.5594(2) -0.06294(11) 0.0122(7) Uani 1 1 d .
H6 H 0.0492 0.5204 -0.0873 0.015 Uiso 1 1 calc R
C7 C 0.07085(16) 0.5782(2) -0.01635(11) 0.0094(7) Uani 1 1 d .
C8 C 0.13552(16) 0.5401(2) -0.00448(11) 0.0111(7) Uani 1 1 d .
H8 H 0.1552 0.5008 -0.0276 0.013 Uiso 1 1 calc R
C9 C 0.16870(16) 0.5611(2) 0.04075(11) 0.0100(7) Uani 1 1 d .
H9 H 0.2111 0.5351 0.0488 0.012 Uiso 1 1 calc R
C10 C 0.14007(16) 0.6220(2) 0.07611(11) 0.0097(7) Uani 1 1 d .
C11 C 0.04451(16) 0.6375(2) 0.02051(11) 0.0081(6) Uani 1 1 d .
C12 C -0.02098(15) 0.6793(2) 0.01014(11) 0.0083(6) Uani 1 1 d .
C13 C -0.12477(16) 0.8544(3) 0.07473(12) 0.0119(7) Uani 1 1 d .
H13A H -0.0913 0.8584 0.1028 0.018 Uiso 1 1 calc R
H13B H -0.1660 0.8325 0.0864 0.018 Uiso 1 1 calc R
H13C H -0.1310 0.9181 0.0594 0.018 Uiso 1 1 calc R
C14 C 0.17784(16) 0.6466(3) 0.12553(11) 0.0118(7) Uani 1 1 d .
H14A H 0.1512 0.6886 0.1446 0.018 Uiso 1 1 calc R
H14B H 0.2185 0.6798 0.1196 0.018 Uiso 1 1 calc R
H14C H 0.1882 0.5871 0.1442 0.018 Uiso 1 1 calc R
P1 P 0.07397(4) 0.90199(6) 0.12553(3) 0.00781(17) Uani 1 1 d .
P2 P 0.01058(4) 0.73058(6) 0.18809(3) 0.00789(17) Uani 1 1 d .
C15 C 0.09439(15) 0.8987(2) 0.19445(11) 0.0086(6) Uani 1 1 d .
H15A H 0.1367 0.8654 0.2022 0.010 Uiso 1 1 calc R
H15B H 0.0990 0.9654 0.2073 0.010 Uiso 1 1 calc R
C16 C 0.03967(16) 0.8450(2) 0.22075(11) 0.0097(6) Uani 1 1 d .
H16A H 0.0020 0.8889 0.2224 0.012 Uiso 1 1 calc R
H16B H 0.0568 0.8292 0.2551 0.012 Uiso 1 1 calc R
C17 C 0.14900(15) 0.9380(2) 0.09669(11) 0.0077(6) Uani 1 1 d .
C18 C 0.18810(16) 1.0187(2) 0.11205(12) 0.0116(7) Uani 1 1 d .
H18A H 0.1814 1.0503 0.1422 0.014 Uiso 1 1 calc R
C19 C 0.23699(16) 1.0527(3) 0.08280(11) 0.0104(7) Uani 1 1 d .
H19 H 0.2632 1.1065 0.0935 0.013 Uiso 1 1 calc R
C20 C 0.24667(16) 1.0058(3) 0.03727(11) 0.0118(7) Uani 1 1 d .
H20 H 0.2782 1.0300 0.0170 0.014 Uiso 1 1 calc R
C21 C 0.20955(16) 0.9233(3) 0.02225(12) 0.0122(7) Uani 1 1 d .
H21 H 0.2169 0.8911 -0.0076 0.015 Uiso 1 1 calc R
C22 C 0.16102(16) 0.8889(2) 0.05219(11) 0.0094(6) Uani 1 1 d .
H22 H 0.1365 0.8330 0.0424 0.011 Uiso 1 1 calc R
C23 C 0.02225(16) 1.0104(2) 0.11236(11) 0.0087(6) Uani 1 1 d .
C24 C -0.01623(16) 1.0554(2) 0.14698(11) 0.0096(6) Uani 1 1 d .
H24 H -0.0130 1.0337 0.1803 0.012 Uiso 1 1 calc R
C25 C -0.05911(16) 1.1320(2) 0.13221(12) 0.0112(7) Uani 1 1 d .
H25 H -0.0842 1.1612 0.1558 0.013 Uiso 1 1 calc R
C26 C -0.06502(16) 1.1656(3) 0.08249(12) 0.0116(7) Uani 1 1 d .
H26 H -0.0938 1.2170 0.0727 0.014 Uiso 1 1 calc R
C27 C -0.02696(16) 1.1208(2) 0.04763(11) 0.0107(7) Uani 1 1 d .
H27 H -0.0307 1.1422 0.0142 0.013 Uiso 1 1 calc R
C28 C 0.01638(16) 1.0445(2) 0.06225(11) 0.0109(7) Uani 1 1 d .
H28 H 0.0417 1.0157 0.0387 0.013 Uiso 1 1 calc R
C29 C 0.06485(15) 0.6335(2) 0.21440(11) 0.0088(6) Uani 1 1 d .
C30 C 0.04915(16) 0.5379(3) 0.19704(12) 0.0108(7) Uani 1 1 d .
H30 H 0.0103 0.5269 0.1761 0.013 Uiso 1 1 calc R
C31 C 0.09131(17) 0.4598(2) 0.21104(12) 0.0122(7) Uani 1 1 d .
H31 H 0.0807 0.3967 0.1993 0.015 Uiso 1 1 calc R
C32 C 0.14914(16) 0.4757(3) 0.24253(11) 0.0116(7) Uani 1 1 d .
H32 H 0.1778 0.4237 0.2516 0.014 Uiso 1 1 calc R
C33 C 0.16396(16) 0.5690(3) 0.26033(12) 0.0117(7) Uani 1 1 d .
H33 H 0.2024 0.5793 0.2820 0.014 Uiso 1 1 calc R
C34 C 0.12230(16) 0.6487(3) 0.24644(11) 0.0109(7) Uani 1 1 d .
H34 H 0.1330 0.7114 0.2586 0.013 Uiso 1 1 calc R
C35 C -0.06749(16) 0.7042(2) 0.21516(11) 0.0093(7) Uani 1 1 d .
C36 C -0.12249(16) 0.6722(3) 0.18433(12) 0.0127(7) Uani 1 1 d .
H36 H -0.1193 0.6639 0.1499 0.015 Uiso 1 1 calc R
C37 C -0.18293(17) 0.6523(3) 0.20450(12) 0.0137(7) Uani 1 1 d .
H37 H -0.2193 0.6288 0.1839 0.016 Uiso 1 1 calc R
C38 C -0.18766(16) 0.6683(3) 0.25590(12) 0.0141(7) Uani 1 1 d .
H38 H -0.2282 0.6587 0.2693 0.017 Uiso 1 1 calc R
C39 C -0.13277(16) 0.6983(3) 0.28714(12) 0.0125(7) Uani 1 1 d .
H39 H -0.1362 0.7075 0.3215 0.015 Uiso 1 1 calc R
C40 C -0.07248(16) 0.7146(2) 0.26720(12) 0.0104(7) Uani 1 1 d .
H40 H -0.0352 0.7326 0.2885 0.013 Uiso 1 1 calc R
Cu2 Cu 0.477027(19) 0.25603(3) 0.387086(14) 0.00789(10) Uani 1 1 d .
N1A N 0.56257(13) 0.2280(2) 0.43384(9) 0.0078(5) Uani 1 1 d .
N2A N 0.43420(13) 0.1762(2) 0.44196(9) 0.0075(6) Uani 1 1 d .
C1A C 0.62611(16) 0.2520(2) 0.42877(11) 0.0096(7) Uani 1 1 d .
C2A C 0.67801(16) 0.2239(2) 0.46477(11) 0.0105(7) Uani 1 1 d .
H2A H 0.7219 0.2385 0.4593 0.013 Uiso 1 1 calc R
C3A C 0.66480(16) 0.1753(2) 0.50799(12) 0.0100(7) Uani 1 1 d .
H3A H 0.6992 0.1572 0.5320 0.012 Uiso 1 1 calc R
C4A C 0.59801(16) 0.1534(2) 0.51521(11) 0.0093(7) Uani 1 1 d .
C5A C 0.57914(17) 0.1052(2) 0.56011(11) 0.0093(6) Uani 1 1 d .
H5A H 0.6117 0.0896 0.5860 0.011 Uiso 1 1 calc R
C6A C 0.51485(17) 0.0825(2) 0.56503(11) 0.0116(7) Uani 1 1 d .
H6A H 0.5035 0.0522 0.5945 0.014 Uiso 1 1 calc R
C7A C 0.46377(16) 0.1046(2) 0.52524(11) 0.0085(7) Uani 1 1 d .
C8A C 0.39646(16) 0.0798(2) 0.52846(11) 0.0115(7) Uani 1 1 d .
H8A H 0.3832 0.0490 0.5572 0.014 Uiso 1 1 calc R
C9A C 0.35086(16) 0.1017(2) 0.48867(11) 0.0105(7) Uani 1 1 d .
H9A H 0.3064 0.0846 0.4901 0.013 Uiso 1 1 calc R
C10A C 0.37056(16) 0.1498(2) 0.44552(11) 0.0099(7) Uani 1 1 d .
C11A C 0.48017(15) 0.1526(2) 0.48112(11) 0.0086(7) Uani 1 1 d .
C12A C 0.54922(16) 0.1787(2) 0.47674(11) 0.0081(6) Uani 1 1 d .
C13A C 0.64131(16) 0.3123(3) 0.38368(12) 0.0119(7) Uani 1 1 d .
H13D H 0.6007 0.3252 0.3628 0.018 Uiso 1 1 calc R
H13E H 0.6715 0.2767 0.3645 0.018 Uiso 1 1 calc R
H13F H 0.6613 0.3735 0.3950 0.018 Uiso 1 1 calc R
C14A C 0.31967(16) 0.1733(3) 0.40284(12) 0.0130(7) Uani 1 1 d .
H14D H 0.3408 0.2058 0.3765 0.019 Uiso 1 1 calc R
H14E H 0.2863 0.2156 0.4147 0.019 Uiso 1 1 calc R
H14F H 0.2992 0.1135 0.3899 0.019 Uiso 1 1 calc R
P3 P 0.45623(4) 0.41893(6) 0.37433(3) 0.00798(17) Uani 1 1 d .
P4 P 0.46811(4) 0.22727(6) 0.30303(3) 0.00819(17) Uani 1 1 d .
C15A C 0.46401(16) 0.4322(2) 0.30556(11) 0.0097(7) Uani 1 1 d .
H15C H 0.4420 0.4922 0.2932 0.012 Uiso 1 1 calc R
H15D H 0.5107 0.4368 0.2997 0.012 Uiso 1 1 calc R
C16A C 0.43211(16) 0.3431(2) 0.27672(11) 0.0101(7) Uani 1 1 d .
H16C H 0.4396 0.3479 0.2412 0.012 Uiso 1 1 calc R
H16D H 0.3844 0.3433 0.2792 0.012 Uiso 1 1 calc R
C17A C 0.37454(16) 0.4746(2) 0.38076(11) 0.0096(7) Uani 1 1 d .
C18A C 0.36633(16) 0.5654(2) 0.40394(11) 0.0090(6) Uani 1 1 d .
H18B H 0.4035 0.6005 0.4172 0.011 Uiso 1 1 calc R
C19A C 0.30278(16) 0.6038(3) 0.40726(11) 0.0114(7) Uani 1 1 d .
H19B H 0.2979 0.6641 0.4230 0.014 Uiso 1 1 calc R
C20A C 0.24661(16) 0.5529(3) 0.38728(11) 0.0116(7) Uani 1 1 d .
H20B H 0.2043 0.5793 0.3892 0.014 Uiso 1 1 calc R
C21A C 0.25412(16) 0.4622(2) 0.36436(11) 0.0106(7) Uani 1 1 d .
H21B H 0.2168 0.4275 0.3509 0.013 Uiso 1 1 calc R
C22A C 0.31768(16) 0.4231(2) 0.36150(11) 0.0101(7) Uani 1 1 d .
H22B H 0.3223 0.3619 0.3466 0.012 Uiso 1 1 calc R
C23A C 0.51410(15) 0.5096(2) 0.40388(11) 0.0085(6) Uani 1 1 d .
C24A C 0.52480(16) 0.5999(3) 0.38128(12) 0.0114(7) Uani 1 1 d .
H24B H 0.5043 0.6135 0.3492 0.014 Uiso 1 1 calc R
C25A C 0.56570(16) 0.6693(3) 0.40628(12) 0.0126(7) Uani 1 1 d .
H25B H 0.5727 0.7294 0.3909 0.015 Uiso 1 1 calc R
C26A C 0.59637(16) 0.6498(3) 0.45425(12) 0.0122(7) Uani 1 1 d .
H26B H 0.6237 0.6967 0.4712 0.015 Uiso 1 1 calc R
C27A C 0.58579(16) 0.5593(3) 0.47662(12) 0.0110(7) Uani 1 1 d .
H27B H 0.6060 0.5458 0.5088 0.013 Uiso 1 1 calc R
C28A C 0.54541(15) 0.4891(2) 0.45147(11) 0.0106(7) Uani 1 1 d .
H28B H 0.5393 0.4283 0.4664 0.013 Uiso 1 1 calc R
C29A C 0.41300(16) 0.1320(2) 0.27452(11) 0.0090(6) Uani 1 1 d .
C30A C 0.39581(16) 0.0533(3) 0.30464(12) 0.0119(7) Uani 1 1 d .
H30B H 0.4117 0.0512 0.3387 0.014 Uiso 1 1 calc R
C31A C 0.35518(16) -0.0219(3) 0.28402(12) 0.0131(7) Uani 1 1 d .
H31B H 0.3431 -0.0733 0.3044 0.016 Uiso 1 1 calc R
C32A C 0.33266(16) -0.0202(3) 0.23307(12) 0.0129(7) Uani 1 1 d .
H32B H 0.3062 -0.0711 0.2191 0.015 Uiso 1 1 calc R
C33A C 0.34985(16) 0.0581(3) 0.20274(12) 0.0122(7) Uani 1 1 d .
H33B H 0.3347 0.0591 0.1686 0.015 Uiso 1 1 calc R
C34A C 0.38932(16) 0.1344(3) 0.22324(12) 0.0126(7) Uani 1 1 d .
H34B H 0.4000 0.1869 0.2030 0.015 Uiso 1 1 calc R
C35A C 0.54329(16) 0.2086(2) 0.27030(11) 0.0104(7) Uani 1 1 d .
C36A C 0.59208(16) 0.1449(3) 0.29164(11) 0.0121(7) Uani 1 1 d .
H36B H 0.5865 0.1156 0.3226 0.015 Uiso 1 1 calc R
C37A C 0.64893(16) 0.1242(3) 0.26770(12) 0.0122(7) Uani 1 1 d .
H37B H 0.6812 0.0816 0.2825 0.015 Uiso 1 1 calc R
C38A C 0.65697(16) 0.1681(3) 0.22108(12) 0.0111(7) Uani 1 1 d .
H38B H 0.6949 0.1548 0.2048 0.013 Uiso 1 1 calc R
C39A C 0.60888(17) 0.2312(3) 0.19909(12) 0.0140(7) Uani 1 1 d .
H39B H 0.6145 0.2600 0.1680 0.017 Uiso 1 1 calc R
C40A C 0.55190(16) 0.2517(2) 0.22333(12) 0.0099(7) Uani 1 1 d .
H40B H 0.5196 0.2941 0.2084 0.012 Uiso 1 1 calc R
P5 P 0.28794(4) 0.12705(6) 0.64440(3) 0.00868(18) Uani 1 1 d .
F1 F 0.19174(11) 0.97670(15) 0.38142(7) 0.0169(5) Uani 1 1 d .
F2 F 0.11788(9) 0.86200(15) 0.34808(7) 0.0137(4) Uani 1 1 d .
F3 F 0.20395(10) 0.90977(15) 0.30428(6) 0.0138(4) Uani 1 1 d .
F4 F 0.20354(10) 0.75712(15) 0.33868(7) 0.0153(4) Uani 1 1 d .
F5 F 0.27733(10) 0.87121(17) 0.37208(7) 0.0172(5) Uani 1 1 d .
F6 F 0.19149(9) 0.82373(15) 0.41567(6) 0.0116(4) Uani 1 1 d .
P6 P 0.19734(4) 0.86718(6) 0.35964(3) 0.00887(18) Uani 1 1 d .
F7 F 0.30141(9) 0.01374(14) 0.63062(7) 0.0121(4) Uani 1 1 d .
F8 F 0.28154(9) 0.15346(15) 0.58504(6) 0.0124(4) Uani 1 1 d .
F9 F 0.20912(9) 0.10541(15) 0.64115(7) 0.0121(4) Uani 1 1 d .
F10 F 0.27525(10) 0.24032(15) 0.65707(7) 0.0143(4) Uani 1 1 d .
F11 F 0.29459(9) 0.10107(15) 0.70352(6) 0.0120(4) Uani 1 1 d .
F12 F 0.36701(9) 0.14708(15) 0.64728(7) 0.0125(4) Uani 1 1 d .

loop_
_atom_site_aniso_label
_atom_site_aniso_U_11
_atom_site_aniso_U_22
_atom_site_aniso_U_33
_atom_site_aniso_U_23
_atom_site_aniso_U_13
_atom_site_aniso_U_12
Cu1 0.01139(19) 0.0068(2) 0.00497(18) -0.00050(14) 0.00243(17) 0.00028(15)
N1 0.0137(13) 0.0091(14) 0.0077(12) 0.0006(10) 0.0048(12) -0.0001(10)
N2 0.0130(12) 0.0039(13) 0.0088(12) 0.0011(10) 0.0044(12) 0.0001(10)
C1 0.0158(16) 0.0074(16) 0.0096(15) -0.0003(11) 0.0050(15) -0.0019(12)
C2 0.0139(15) 0.0143(18) 0.0128(16) 0.0031(13) 0.0032(15) 0.0009(13)
C3 0.0135(15) 0.0107(17) 0.0051(14) 0.0009(12) -0.0030(14) -0.0004(13)
C4 0.0148(15) 0.0079(16) 0.0054(14) 0.0021(11) 0.0020(14) -0.0004(12)
C5 0.0140(15) 0.0089(16) 0.0077(14) -0.0004(12) -0.0006(14) 0.0000(12)
C6 0.0191(16) 0.0101(16) 0.0084(15) -0.0008(12) 0.0063(15) -0.0010(13)
C7 0.0143(15) 0.0069(16) 0.0074(14) 0.0011(11) 0.0034(14) -0.0008(12)
C8 0.0159(15) 0.0090(16) 0.0091(15) 0.0003(12) 0.0046(14) 0.0015(12)
C9 0.0131(15) 0.0069(16) 0.0103(15) 0.0019(11) 0.0032(14) 0.0054(12)
C10 0.0119(15) 0.0103(16) 0.0070(14) 0.0015(12) 0.0018(14) 0.0001(12)
C11 0.0120(14) 0.0077(15) 0.0051(14) 0.0004(11) 0.0030(14) 0.0003(12)
C12 0.0100(14) 0.0079(15) 0.0075(14) 0.0007(11) 0.0032(14) -0.0006(12)
C13 0.0129(15) 0.0143(17) 0.0085(14) -0.0015(12) 0.0006(14) 0.0029(13)
C14 0.0132(15) 0.0127(17) 0.0095(15) 0.0004(12) 0.0015(14) 0.0037(13)
P1 0.0117(4) 0.0068(4) 0.0054(4) 0.0005(3) 0.0033(3) -0.0001(3)
P2 0.0114(4) 0.0073(4) 0.0053(4) 0.0002(3) 0.0024(4) 0.0003(3)
C15 0.0129(14) 0.0073(15) 0.0057(14) 0.0014(11) 0.0008(14) -0.0009(12)
C16 0.0140(15) 0.0059(15) 0.0098(14) -0.0010(11) 0.0038(14) 0.0000(12)
C17 0.0098(14) 0.0071(15) 0.0060(14) 0.0005(11) -0.0002(13) 0.0021(12)
C18 0.0141(15) 0.0122(17) 0.0088(15) 0.0004(12) 0.0032(14) 0.0018(13)
C19 0.0119(14) 0.0084(16) 0.0106(15) 0.0007(12) -0.0011(14) -0.0017(12)
C20 0.0135(15) 0.0131(17) 0.0090(14) 0.0024(12) 0.0022(14) -0.0014(13)
C21 0.0158(15) 0.0120(17) 0.0097(15) 0.0027(12) 0.0054(14) 0.0038(13)
C22 0.0137(15) 0.0072(16) 0.0072(14) -0.0004(11) 0.0002(14) 0.0009(12)
C23 0.0131(14) 0.0071(15) 0.0058(14) -0.0002(11) 0.0009(14) 0.0007(12)
C24 0.0127(14) 0.0087(16) 0.0070(14) 0.0002(12) -0.0011(14) -0.0017(12)
C25 0.0147(15) 0.0097(16) 0.0095(14) -0.0019(12) 0.0026(14) -0.0001(12)
C26 0.0135(15) 0.0101(17) 0.0112(15) 0.0021(12) 0.0017(14) 0.0005(12)
C27 0.0136(15) 0.0111(17) 0.0073(14) -0.0010(12) 0.0004(14) -0.0022(12)
C28 0.0132(15) 0.0104(16) 0.0095(14) -0.0004(12) 0.0036(14) -0.0001(12)
C29 0.0102(14) 0.0114(16) 0.0051(14) 0.0033(11) 0.0026(14) 0.0022(12)
C30 0.0122(15) 0.0131(17) 0.0067(14) 0.0014(12) -0.0006(14) -0.0013(12)
C31 0.0200(16) 0.0073(16) 0.0102(15) -0.0011(11) 0.0064(15) 0.0019(13)
C32 0.0149(15) 0.0133(17) 0.0066(15) 0.0020(12) 0.0008(14) 0.0041(13)
C33 0.0129(15) 0.0152(18) 0.0065(14) 0.0030(12) -0.0010(14) 0.0020(13)
C34 0.0160(15) 0.0108(16) 0.0066(14) -0.0007(11) 0.0036(14) 0.0002(13)
C35 0.0122(14) 0.0076(15) 0.0088(14) -0.0003(11) 0.0041(14) 0.0007(12)
C36 0.0157(16) 0.0132(17) 0.0093(15) 0.0005(12) 0.0019(15) 0.0000(13)
C37 0.0134(15) 0.0139(18) 0.0133(16) -0.0009(13) -0.0010(15) 0.0007(13)
C38 0.0152(16) 0.0124(17) 0.0156(16) 0.0021(13) 0.0071(15) 0.0006(13)
C39 0.0173(16) 0.0090(16) 0.0117(15) -0.0004(12) 0.0048(15) -0.0018(13)
C40 0.0142(15) 0.0078(16) 0.0098(15) -0.0002(12) 0.0036(14) -0.0002(12)
Cu2 0.01138(18) 0.0075(2) 0.00503(18) 0.00060(14) 0.00206(17) 0.00015(15)
N1A 0.0105(12) 0.0067(13) 0.0064(12) -0.0002(10) 0.0011(11) 0.0001(10)
N2A 0.0121(13) 0.0079(14) 0.0022(12) -0.0003(9) -0.0010(12) 0.0003(10)
C1A 0.0150(15) 0.0063(15) 0.0080(14) -0.0004(11) 0.0039(14) 0.0001(12)
C2A 0.0115(15) 0.0105(16) 0.0095(15) -0.0021(12) 0.0015(15) -0.0001(12)
C3A 0.0133(15) 0.0082(16) 0.0079(14) -0.0009(12) -0.0018(14) 0.0010(12)
C4A 0.0141(15) 0.0075(16) 0.0067(14) 0.0009(11) 0.0034(14) 0.0019(12)
C5A 0.0153(15) 0.0083(16) 0.0040(13) 0.0021(11) -0.0015(14) 0.0015(12)
C6A 0.0205(17) 0.0096(16) 0.0047(14) 0.0019(11) 0.0013(15) 0.0006(13)
C7A 0.0124(15) 0.0070(16) 0.0060(14) -0.0002(11) 0.0012(14) 0.0009(12)
C8A 0.0175(16) 0.0085(16) 0.0094(15) -0.0020(12) 0.0066(15) -0.0004(13)
C9A 0.0142(15) 0.0084(16) 0.0094(15) -0.0009(12) 0.0041(15) -0.0002(12)
C10A 0.0137(15) 0.0096(16) 0.0066(14) 0.0003(11) 0.0020(14) -0.0011(12)
C11A 0.0113(15) 0.0057(15) 0.0090(15) -0.0006(11) 0.0030(14) -0.0006(12)
C12A 0.0130(15) 0.0065(15) 0.0048(14) -0.0026(11) 0.0010(14) -0.0018(12)
C13A 0.0133(15) 0.0128(17) 0.0099(15) 0.0019(12) 0.0028(14) -0.0016(13)
C14A 0.0143(15) 0.0134(17) 0.0113(16) 0.0003(12) 0.0021(15) -0.0006(13)
P3 0.0113(4) 0.0075(4) 0.0053(4) 0.0001(3) 0.0019(3) 0.0002(3)
P4 0.0116(4) 0.0070(4) 0.0063(4) 0.0000(3) 0.0026(4) 0.0001(3)
C15A 0.0134(15) 0.0108(16) 0.0052(14) 0.0012(11) 0.0025(14) 0.0011(12)
C16A 0.0154(15) 0.0075(16) 0.0078(14) -0.0005(11) 0.0027(14) 0.0004(12)
C17A 0.0137(15) 0.0075(16) 0.0079(14) 0.0018(11) 0.0028(14) 0.0006(12)
C18A 0.0134(15) 0.0067(15) 0.0069(14) -0.0009(11) 0.0001(14) -0.0010(12)
C19A 0.0162(15) 0.0107(16) 0.0079(14) 0.0008(12) 0.0035(14) 0.0023(13)
C20A 0.0127(15) 0.0143(17) 0.0082(14) 0.0027(12) 0.0024(14) 0.0050(13)
C21A 0.0142(15) 0.0105(16) 0.0073(14) -0.0004(12) 0.0010(14) -0.0029(13)
C22A 0.0154(15) 0.0086(16) 0.0063(14) -0.0005(11) 0.0007(14) -0.0017(12)
C23A 0.0102(14) 0.0077(15) 0.0080(14) -0.0002(11) 0.0030(14) 0.0008(11)
C24A 0.0174(16) 0.0109(16) 0.0060(14) 0.0019(12) 0.0022(14) 0.0012(13)
C25A 0.0152(15) 0.0095(16) 0.0139(16) 0.0017(12) 0.0053(15) -0.0004(12)
C26A 0.0160(15) 0.0094(16) 0.0120(15) -0.0035(12) 0.0050(15) -0.0017(13)
C27A 0.0145(15) 0.0115(17) 0.0070(14) 0.0023(12) 0.0009(14) 0.0013(13)
C28A 0.0131(15) 0.0106(16) 0.0089(15) -0.0009(12) 0.0049(14) 0.0014(12)
C29A 0.0118(15) 0.0090(16) 0.0061(14) -0.0007(11) 0.0009(14) -0.0027(12)
C30A 0.0150(15) 0.0136(17) 0.0069(14) 0.0012(12) 0.0012(14) 0.0015(13)
C31A 0.0149(15) 0.0099(17) 0.0153(16) 0.0021(12) 0.0054(15) -0.0008(13)
C32A 0.0130(15) 0.0116(17) 0.0143(16) -0.0051(13) 0.0026(15) -0.0031(13)
C33A 0.0133(15) 0.0120(17) 0.0109(15) -0.0006(12) -0.0011(14) 0.0019(13)
C34A 0.0151(15) 0.0121(17) 0.0113(15) 0.0007(12) 0.0053(15) -0.0004(13)
C35A 0.0135(15) 0.0095(16) 0.0089(14) 0.0002(12) 0.0045(14) 0.0013(12)
C36A 0.0158(16) 0.0135(17) 0.0072(14) -0.0012(12) 0.0024(14) -0.0008(13)
C37A 0.0144(15) 0.0099(17) 0.0122(15) 0.0011(12) 0.0013(15) 0.0041(13)
C38A 0.0130(15) 0.0109(17) 0.0096(15) -0.0020(12) 0.0011(14) -0.0019(12)
C39A 0.0181(16) 0.0164(18) 0.0082(15) 0.0009(12) 0.0051(15) -0.0022(14)
C40A 0.0102(14) 0.0098(16) 0.0094(14) 0.0027(12) -0.0002(14) 0.0026(12)
P5 0.0120(4) 0.0086(4) 0.0057(4) 0.0004(3) 0.0021(4) -0.0001(3)
F1 0.0351(12) 0.0054(10) 0.0106(9) -0.0019(7) 0.0052(9) -0.0029(9)
F2 0.0121(9) 0.0154(11) 0.0136(9) 0.0013(8) 0.0009(9) -0.0017(8)
F3 0.0201(10) 0.0156(11) 0.0060(8) 0.0033(7) 0.0028(8) -0.0003(8)
F4 0.0242(11) 0.0091(11) 0.0129(9) -0.0029(8) 0.0031(9) 0.0022(8)
F5 0.0128(9) 0.0285(13) 0.0100(9) 0.0028(8) 0.0004(9) -0.0049(9)
F6 0.0159(9) 0.0120(10) 0.0071(8) 0.0011(7) 0.0018(8) -0.0023(8)
P6 0.0118(4) 0.0091(4) 0.0058(4) -0.0004(3) 0.0015(4) -0.0010(3)
F7 0.0177(10) 0.0081(10) 0.0103(9) -0.0003(7) 0.0009(9) -0.0004(8)
F8 0.0184(10) 0.0131(11) 0.0058(8) 0.0014(7) 0.0025(8) 0.0010(8)
F9 0.0124(9) 0.0144(11) 0.0099(9) 0.0023(8) 0.0028(8) -0.0005(8)
F10 0.0213(10) 0.0089(10) 0.0132(9) -0.0011(7) 0.0042(9) 0.0021(8)
F11 0.0161(9) 0.0135(10) 0.0064(8) 0.0012(7) 0.0020(8) -0.0011(8)
F12 0.0134(9) 0.0131(11) 0.0116(9) -0.0004(8) 0.0041(8) -0.0022(8)

loop_
_atom_type_symbol
_atom_type_description
_atom_type_scat_dispersion_real
_atom_type_scat_dispersion_imag
_atom_type_scat_source
C C 0.0007 0.0007 'International Tables Vol C Tables 4.2.6.8 and 6.1.1.4'
H H 0.0000 0.0000 'International Tables Vol C Tables 4.2.6.8 and 6.1.1.4'
N N 0.0018 0.0015 'International Tables Vol C Tables 4.2.6.8 and 6.1.1.4'
F F 0.0072 0.0047 'International Tables Vol C Tables 4.2.6.8 and 6.1.1.4'
P P 0.0524 0.0453 'International Tables Vol C Tables 4.2.6.8 and 6.1.1.4'
Cu Cu 0.3001 0.6620 'International Tables Vol C Tables 4.2.6.8 and 6.1.1.4'

loop_
_geom_angle_atom_site_label_1
_geom_angle_atom_site_label_2
_geom_angle_atom_site_label_3
_geom_angle
N1 Cu1 N2 82.50(11)
N1 Cu1 P2 127.44(7)
N2 Cu1 P2 121.58(8)
N1 Cu1 P1 121.58(8)
N2 Cu1 P1 115.92(8)
P2 Cu1 P1 90.99(3)
C1 N1 C12 118.2(3)
C1 N1 Cu1 129.8(2)
C12 N1 Cu1 111.9(2)
C10 N2 C11 118.7(3)
C10 N2 Cu1 130.8(2)
C11 N2 Cu1 110.4(2)
N1 C1 C2 121.7(3)
N1 C1 C13 117.6(3)
C2 C1 C13 120.7(3)
C3 C2 C1 121.0(3)
C2 C3 C4 118.6(3)
C12 C4 C3 117.4(3)
C12 C4 C5 119.8(3)
C3 C4 C5 122.8(3)
C6 C5 C4 120.6(3)
C5 C6 C7 121.2(3)
C11 C7 C8 117.0(3)
C11 C7 C6 119.4(3)
C8 C7 C6 123.5(3)
C9 C8 C7 119.5(3)
C8 C9 C10 121.1(3)
N2 C10 C9 120.9(3)
N2 C10 C14 118.6(3)
C9 C10 C14 120.6(3)
N2 C11 C7 122.9(3)
N2 C11 C12 117.8(3)
C7 C11 C12 119.4(3)
N1 C12 C4 123.0(3)
N1 C12 C11 117.3(3)
C4 C12 C11 119.7(3)
C23 P1 C17 100.58(14)
C23 P1 C15 106.37(14)
C17 P1 C15 107.86(14)
C23 P1 Cu1 116.07(11)
C17 P1 Cu1 120.40(11)
C15 P1 Cu1 104.73(11)
C29 P2 C35 102.48(14)
C29 P2 C16 106.15(16)
C35 P2 C16 103.17(14)
C29 P2 Cu1 111.07(9)
C35 P2 Cu1 127.37(12)
C16 P2 Cu1 104.83(10)
C16 C15 P1 111.0(2)
C15 C16 P2 113.3(2)
C18 C17 C22 119.1(3)
C18 C17 P1 123.9(2)
C22 C17 P1 116.2(2)
C19 C18 C17 120.7(3)
C18 C19 C20 119.7(3)
C21 C20 C19 120.3(3)
C20 C21 C22 119.6(3)
C21 C22 C17 120.4(3)
C24 C23 C28 118.5(3)
C24 C23 P1 124.8(2)
C28 C23 P1 116.5(2)
C25 C24 C23 120.8(3)
C24 C25 C26 120.8(3)
C25 C26 C27 118.8(3)
C28 C27 C26 120.7(3)
C27 C28 C23 120.5(3)
C34 C29 C30 119.2(3)
C34 C29 P2 124.6(3)
C30 C29 P2 116.0(2)
C31 C30 C29 120.4(3)
C32 C31 C30 120.0(3)
C33 C32 C31 119.6(3)
C32 C33 C34 121.2(3)
C29 C34 C33 119.5(3)
C36 C35 C40 119.2(3)
C36 C35 P2 120.0(2)
C40 C35 P2 120.8(3)
C35 C36 C37 120.7(3)
C38 C37 C36 119.0(3)
C39 C38 C37 120.7(3)
C38 C39 C40 119.9(3)
C39 C40 C35 120.3(3)
N1A Cu2 N2A 81.89(10)
N1A Cu2 P4 123.27(7)
N2A Cu2 P4 127.27(8)
N1A Cu2 P3 113.66(8)
N2A Cu2 P3 122.21(8)
P4 Cu2 P3 91.42(3)
C1A N1A C12A 117.8(3)
C1A N1A Cu2 130.3(2)
C12A N1A Cu2 111.9(2)
C10A N2A C11A 117.9(2)
C10A N2A Cu2 130.8(2)
C11A N2A Cu2 111.23(19)
N1A C1A C2A 121.6(3)
N1A C1A C13A 118.6(3)
C2A C1A C13A 119.8(3)
C3A C2A C1A 120.8(3)
C2A C3A C4A 118.5(3)
C12A C4A C3A 117.8(3)
C12A C4A C5A 119.8(3)
C3A C4A C5A 122.5(3)
C6A C5A C4A 120.9(3)
C5A C6A C7A 120.6(3)
C11A C7A C8A 117.6(3)
C11A C7A C6A 120.1(3)
C8A C7A C6A 122.2(3)
C9A C8A C7A 118.9(3)
C8A C9A C10A 120.7(3)
N2A C10A C9A 121.6(3)
N2A C10A C14A 118.9(3)
C9A C10A C14A 119.5(3)
N2A C11A C7A 123.2(3)
N2A C11A C12A 118.0(3)
C7A C11A C12A 118.8(3)
N1A C12A C4A 123.4(3)
N1A C12A C11A 116.8(3)
C4A C12A C11A 119.8(3)
C23A P3 C17A 102.95(15)
C23A P3 C15A 104.40(14)
C17A P3 C15A 102.10(14)
C23A P3 Cu2 119.53(11)
C17A P3 Cu2 122.89(11)
C15A P3 Cu2 102.14(11)
C29A P4 C35A 101.68(14)
C29A P4 C16A 104.27(16)
C35A P4 C16A 104.60(14)
C29A P4 Cu2 121.55(9)
C35A P4 Cu2 119.98(12)
C16A P4 Cu2 102.66(10)
C16A C15A P3 110.1(2)
C15A C16A P4 110.6(2)
C18A C17A C22A 118.5(3)
C18A C17A P3 123.4(3)
C22A C17A P3 118.1(2)
C19A C18A C17A 120.4(3)
C20A C19A C18A 120.7(3)
C19A C20A C21A 119.4(3)
C20A C21A C22A 120.0(3)
C21A C22A C17A 121.0(3)
C28A C23A C24A 119.6(3)
C28A C23A P3 118.3(2)
C24A C23A P3 121.9(2)
C25A C24A C23A 120.3(3)
C24A C25A C26A 120.3(3)
C25A C26A C27A 119.2(3)
C28A C27A C26A 120.7(3)
C27A C28A C23A 119.8(3)
C30A C29A C34A 119.6(3)
C30A C29A P4 118.6(2)
C34A C29A P4 121.7(2)
C31A C30A C29A 120.4(3)
C32A C31A C30A 120.0(3)
C31A C32A C33A 119.9(3)
C34A C33A C32A 120.5(3)
C33A C34A C29A 119.7(3)
C36A C35A C40A 118.8(3)
C36A C35A P4 118.5(2)
C40A C35A P4 122.6(3)
C37A C36A C35A 121.4(3)
C36A C37A C38A 119.1(3)
C39A C38A C37A 120.3(3)
C38A C39A C40A 120.3(3)
C39A C40A C35A 120.0(3)
F10 P5 F11 90.37(11)
F10 P5 F9 90.64(11)
F11 P5 F9 90.27(10)
F10 P5 F8 89.50(11)
F11 P5 F8 179.75(14)
F9 P5 F8 89.95(10)
F10 P5 F12 90.22(11)
F11 P5 F12 89.90(10)
F9 P5 F12 179.12(12)
F8 P5 F12 89.88(10)
F10 P5 F7 178.83(10)
F11 P5 F7 90.64(10)
F9 P5 F7 89.94(11)
F8 P5 F7 89.48(10)
F12 P5 F7 89.19(11)
F3 P6 F2 90.37(10)
F3 P6 F1 90.56(11)
F2 P6 F1 90.44(12)
F3 P6 F4 90.18(11)
F2 P6 F4 90.05(11)
F1 P6 F4 179.11(13)
F3 P6 F6 179.38(12)
F2 P6 F6 90.21(10)
F1 P6 F6 89.66(10)
F4 P6 F6 89.60(10)
F3 P6 F5 90.53(10)
F2 P6 F5 179.06(12)
F1 P6 F5 89.82(12)
F4 P6 F5 89.68(12)
F6 P6 F5 88.89(10)

loop_
_geom_bond_atom_site_label_1
_geom_bond_atom_site_label_2
_geom_bond_distance
Cu1 N1 2.030(3)
Cu1 N2 2.077(2)
Cu1 P2 2.2370(8)
Cu1 P1 2.2438(10)
N1 C1 1.331(4)
N1 C12 1.374(4)
N2 C10 1.332(4)
N2 C11 1.369(4)
C1 C2 1.397(5)
C1 C13 1.506(4)
C2 C3 1.366(4)
C3 C4 1.416(4)
C4 C12 1.399(5)
C4 C5 1.430(4)
C5 C6 1.356(5)
C6 C7 1.427(5)
C7 C11 1.409(4)
C7 C8 1.410(4)
C8 C9 1.349(5)
C9 C10 1.415(4)
C10 C14 1.492(5)
C11 C12 1.439(4)
P1 C23 1.820(3)
P1 C17 1.823(3)
P1 C15 1.838(3)
P2 C29 1.811(3)
P2 C35 1.824(3)
P2 C16 1.850(3)
C15 C16 1.542(4)
C17 C18 1.390(5)
C17 C22 1.397(4)
C18 C19 1.388(4)
C19 C20 1.396(4)
C20 C21 1.385(5)
C21 C22 1.396(4)
C23 C24 1.397(4)
C23 C28 1.403(4)
C24 C25 1.386(5)
C25 C26 1.391(4)
C26 C27 1.395(4)
C27 C28 1.387(5)
C29 C34 1.386(5)
C29 C30 1.406(5)
C30 C31 1.389(5)
C31 C32 1.386(5)
C32 C33 1.377(5)
C33 C34 1.398(5)
C35 C36 1.385(5)
C35 C40 1.402(4)
C36 C37 1.401(4)
C37 C38 1.394(4)
C38 C39 1.380(5)
C39 C40 1.387(4)
Cu2 N1A 2.063(3)
Cu2 N2A 2.068(2)
Cu2 P4 2.2562(9)
Cu2 P3 2.2735(10)
N1A C1A 1.339(4)
N1A C12A 1.369(4)
N2A C10A 1.343(4)
N2A C11A 1.365(4)
C1A C2A 1.402(5)
C1A C13A 1.505(4)
C2A C3A 1.371(4)
C3A C4A 1.408(4)
C4A C12A 1.393(5)
C4A C5A 1.442(4)
C5A C6A 1.349(4)
C6A C7A 1.436(5)
C7A C11A 1.407(4)
C7A C8A 1.407(4)
C8A C9A 1.367(5)
C9A C10A 1.408(4)
C10A C14A 1.490(5)
C11A C12A 1.450(4)
P3 C23A 1.823(3)
P3 C17A 1.833(3)
P3 C15A 1.856(3)
P4 C29A 1.824(3)
P4 C35A 1.832(3)
P4 C16A 1.844(3)
C15A C16A 1.541(5)
C17A C18A 1.396(4)
C17A C22A 1.398(4)
C18A C19A 1.392(4)
C19A C20A 1.388(5)
C20A C21A 1.390(5)
C21A C22A 1.394(4)
C23A C28A 1.387(5)
C23A C24A 1.392(4)
C24A C25A 1.382(5)
C25A C26A 1.388(5)
C26A C27A 1.391(4)
C27A C28A 1.385(5)
C29A C30A 1.399(4)
C29A C34A 1.401(4)
C30A C31A 1.389(5)
C31A C32A 1.386(5)
C32A C33A 1.398(4)
C33A C34A 1.387(5)
C35A C36A 1.390(5)
C35A C40A 1.403(4)
C36A C37A 1.389(4)
C37A C38A 1.397(4)
C38A C39A 1.382(5)
C39A C40A 1.395(4)
P5 F10 1.602(2)
P5 F11 1.6024(19)
P5 F9 1.609(2)
P5 F8 1.6097(19)
P5 F12 1.610(2)
P5 F7 1.612(2)
F1 P6 1.605(2)
F2 P6 1.603(2)
F3 P6 1.5967(19)
F4 P6 1.605(2)
F5 P6 1.615(2)
F6 P6 1.6150(19)

loop_
_geom_torsion_atom_site_label_1
_geom_torsion_atom_site_label_2
_geom_torsion_atom_site_label_3
_geom_torsion_atom_site_label_4
_geom_torsion
N2 Cu1 N1 C1 -178.5(3)
P2 Cu1 N1 C1 57.2(3)
P1 Cu1 N1 C1 -62.6(3)
N2 Cu1 N1 C12 -1.3(2)
P2 Cu1 N1 C12 -125.71(18)
P1 Cu1 N1 C12 114.55(19)
N1 Cu1 N2 C10 178.4(3)
P2 Cu1 N2 C10 -51.9(3)
P1 Cu1 N2 C10 56.8(3)
N1 Cu1 N2 C11 2.2(2)
P2 Cu1 N2 C11 131.94(18)
P1 Cu1 N2 C11 -119.31(18)
C12 N1 C1 C2 2.6(4)
Cu1 N1 C1 C2 179.6(2)
C12 N1 C1 C13 -176.2(3)
Cu1 N1 C1 C13 0.8(4)
N1 C1 C2 C3 -3.1(5)
C13 C1 C2 C3 175.6(3)
C1 C2 C3 C4 0.7(5)
C2 C3 C4 C12 1.8(4)
C2 C3 C4 C5 -178.6(3)
C12 C4 C5 C6 -1.8(5)
C3 C4 C5 C6 178.7(3)
C4 C5 C6 C7 1.6(5)
C5 C6 C7 C11 -0.3(5)
C5 C6 C7 C8 179.5(3)
C11 C7 C8 C9 0.3(4)
C6 C7 C8 C9 -179.5(3)
C7 C8 C9 C10 -1.1(5)
C11 N2 C10 C9 0.0(4)
Cu1 N2 C10 C9 -175.8(2)
C11 N2 C10 C14 179.6(3)
Cu1 N2 C10 C14 3.7(4)
C8 C9 C10 N2 0.9(5)
C8 C9 C10 C14 -178.6(3)
C10 N2 C11 C7 -0.8(4)
Cu1 N2 C11 C7 175.9(2)
C10 N2 C11 C12 -179.5(3)
Cu1 N2 C11 C12 -2.8(3)
C8 C7 C11 N2 0.6(4)
C6 C7 C11 N2 -179.6(3)
C8 C7 C11 C12 179.3(3)
C6 C7 C11 C12 -0.9(4)
C1 N1 C12 C4 0.2(4)
Cu1 N1 C12 C4 -177.3(2)
C1 N1 C12 C11 177.7(3)
Cu1 N1 C12 C11 0.2(3)
C3 C4 C12 N1 -2.4(4)
C5 C4 C12 N1 178.1(3)
C3 C4 C12 C11 -179.9(3)
C5 C4 C12 C11 0.6(4)
N2 C11 C12 N1 1.8(4)
C7 C11 C12 N1 -176.9(3)
N2 C11 C12 C4 179.5(3)
C7 C11 C12 C4 0.7(4)
N1 Cu1 P1 C23 34.70(13)
N2 Cu1 P1 C23 132.08(13)
P2 Cu1 P1 C23 -101.71(10)
N1 Cu1 P1 C17 -86.90(15)
N2 Cu1 P1 C17 10.48(15)
P2 Cu1 P1 C17 136.69(13)
N1 Cu1 P1 C15 151.63(13)
N2 Cu1 P1 C15 -110.99(13)
P2 Cu1 P1 C15 15.23(10)
N1 Cu1 P2 C29 118.13(16)
N2 Cu1 P2 C29 12.00(16)
P1 Cu1 P2 C29 -109.59(12)
N1 Cu1 P2 C35 -7.73(18)
N2 Cu1 P2 C35 -113.85(16)
P1 Cu1 P2 C35 124.56(14)
N1 Cu1 P2 C16 -127.65(15)
N2 Cu1 P2 C16 126.23(14)
P1 Cu1 P2 C16 4.64(11)
C23 P1 C15 C16 86.8(2)
C17 P1 C15 C16 -166.0(2)
Cu1 P1 C15 C16 -36.7(2)
P1 C15 C16 P2 43.7(3)
C29 P2 C16 C15 88.6(2)
C35 P2 C16 C15 -164.0(2)
Cu1 P2 C16 C15 -29.0(3)
C23 P1 C17 C18 61.6(3)
C15 P1 C17 C18 -49.5(3)
Cu1 P1 C17 C18 -169.5(2)
C23 P1 C17 C22 -108.8(3)
C15 P1 C17 C22 140.0(3)
Cu1 P1 C17 C22 20.1(3)
C22 C17 C18 C19 2.3(5)
P1 C17 C18 C19 -167.9(3)
C17 C18 C19 C20 0.5(5)
C18 C19 C20 C21 -2.5(5)
C19 C20 C21 C22 1.8(5)
C20 C21 C22 C17 1.0(5)
C18 C17 C22 C21 -3.0(5)
P1 C17 C22 C21 167.9(3)
C17 P1 C23 C24 -136.6(3)
C15 P1 C23 C24 -24.2(3)
Cu1 P1 C23 C24 91.8(3)
C17 P1 C23 C28 49.8(3)
C15 P1 C23 C28 162.1(3)
Cu1 P1 C23 C28 -81.9(3)
C28 C23 C24 C25 -0.1(5)
P1 C23 C24 C25 -173.7(3)
C23 C24 C25 C26 0.3(5)
C24 C25 C26 C27 0.0(5)
C25 C26 C27 C28 -0.4(5)
C26 C27 C28 C23 0.6(5)
C24 C23 C28 C27 -0.3(5)
P1 C23 C28 C27 173.8(3)
C35 P2 C29 C34 -117.0(2)
C16 P2 C29 C34 -9.2(3)
Cu1 P2 C29 C34 104.2(2)
C35 P2 C29 C30 68.4(2)
C16 P2 C29 C30 176.3(2)
Cu1 P2 C29 C30 -70.3(2)
C34 C29 C30 C31 -1.2(4)
P2 C29 C30 C31 173.7(2)
C29 C30 C31 C32 0.3(4)
C30 C31 C32 C33 0.9(4)
C31 C32 C33 C34 -1.2(4)
C30 C29 C34 C33 0.9(4)
P2 C29 C34 C33 -173.5(2)
C32 C33 C34 C29 0.3(4)
C29 P2 C35 C36 -111.7(3)
C16 P2 C35 C36 138.2(3)
Cu1 P2 C35 C36 17.6(3)
C29 P2 C35 C40 67.5(3)
C16 P2 C35 C40 -42.6(3)
Cu1 P2 C35 C40 -163.3(2)
C40 C35 C36 C37 1.3(5)
P2 C35 C36 C37 -179.6(3)
C35 C36 C37 C38 2.1(5)
C36 C37 C38 C39 -3.4(5)
C37 C38 C39 C40 1.3(5)
C38 C39 C40 C35 2.2(5)
C36 C35 C40 C39 -3.5(5)
P2 C35 C40 C39 177.4(3)
N2A Cu2 N1A C1A 178.1(3)
P4 Cu2 N1A C1A 48.5(3)
P3 Cu2 N1A C1A -60.2(3)
N2A Cu2 N1A C12A -3.4(2)
P4 Cu2 N1A C12A -133.01(18)
P3 Cu2 N1A C12A 118.3(2)
N1A Cu2 N2A C10A -179.2(3)
P4 Cu2 N2A C10A -53.2(3)
P3 Cu2 N2A C10A 67.9(3)
N1A Cu2 N2A C11A 4.3(2)
P4 Cu2 N2A C11A 130.29(18)
P3 Cu2 N2A C11A -108.6(2)
C12A N1A C1A C2A 3.0(4)
Cu2 N1A C1A C2A -178.6(2)
C12A N1A C1A C13A -175.8(3)
Cu2 N1A C1A C13A 2.6(4)
N1A C1A C2A C3A -3.6(5)
C13A C1A C2A C3A 175.2(3)
C1A C2A C3A C4A 0.5(5)
C2A C3A C4A C12A 2.8(5)
C2A C3A C4A C5A -178.1(3)
C12A C4A C5A C6A 1.3(5)
C3A C4A C5A C6A -177.8(3)
C4A C5A C6A C7A 0.9(5)
C5A C6A C7A C11A -1.6(5)
C5A C6A C7A C8A 178.4(3)
C11A C7A C8A C9A 1.1(5)
C6A C7A C8A C9A -178.9(3)
C7A C8A C9A C10A -1.1(5)
C11A N2A C10A C9A 1.7(5)
Cu2 N2A C10A C9A -174.6(2)
C11A N2A C10A C14A -179.0(3)
Cu2 N2A C10A C14A 4.7(5)
C8A C9A C10A N2A -0.3(5)
C8A C9A C10A C14A -179.7(3)
C10A N2A C11A C7A -1.7(5)
Cu2 N2A C11A C7A 175.3(2)
C10A N2A C11A C12A 178.4(3)
Cu2 N2A C11A C12A -4.6(3)
C8A C7A C11A N2A 0.3(5)
C6A C7A C11A N2A -179.7(3)
C8A C7A C11A C12A -179.8(3)
C6A C7A C11A C12A 0.2(5)
C1A N1A C12A C4A 0.7(5)
Cu2 N1A C12A C4A -178.1(2)
C1A N1A C12A C11A -179.4(3)
Cu2 N1A C12A C11A 1.9(3)
C3A C4A C12A N1A -3.6(5)
C5A C4A C12A N1A 177.3(3)
C3A C4A C12A C11A 176.4(3)
C5A C4A C12A C11A -2.6(5)
N2A C11A C12A N1A 1.9(4)
C7A C11A C12A N1A -178.1(3)
N2A C11A C12A C4A -178.1(3)
C7A C11A C12A C4A 1.9(5)
N1A Cu2 P3 C23A 0.90(12)
N2A Cu2 P3 C23A 96.29(13)
P4 Cu2 P3 C23A -126.69(10)
N1A Cu2 P3 C17A -131.41(14)
N2A Cu2 P3 C17A -36.02(16)
P4 Cu2 P3 C17A 101.01(13)
N1A Cu2 P3 C15A 115.37(13)
N2A Cu2 P3 C15A -149.25(14)
P4 Cu2 P3 C15A -12.22(11)
N1A Cu2 P4 C29A 112.59(16)
N2A Cu2 P4 C29A 5.91(16)
P3 Cu2 P4 C29A -127.65(13)
N1A Cu2 P4 C35A -16.33(16)
N2A Cu2 P4 C35A -123.02(16)
P3 Cu2 P4 C35A 103.43(13)
N1A Cu2 P4 C16A -131.66(14)
N2A Cu2 P4 C16A 121.65(14)
P3 Cu2 P4 C16A -11.90(11)
C23A P3 C15A C16A 165.4(2)
C17A P3 C15A C16A -87.7(2)
Cu2 P3 C15A C16A 40.2(2)
P3 C15A C16A P4 -54.5(2)
C29A P4 C16A C15A 167.97(18)
C35A P4 C16A C15A -85.6(2)
Cu2 P4 C16A C15A 40.35(19)
C23A P3 C17A C18A -0.2(3)
C15A P3 C17A C18A -108.3(3)
Cu2 P3 C17A C18A 138.4(2)
C23A P3 C17A C22A 179.9(2)
C15A P3 C17A C22A 71.8(3)
Cu2 P3 C17A C22A -41.4(3)
C22A C17A C18A C19A -0.6(4)
P3 C17A C18A C19A 179.6(2)
C17A C18A C19A C20A -0.5(4)
C18A C19A C20A C21A 0.9(4)
C19A C20A C21A C22A -0.1(4)
C20A C21A C22A C17A -1.0(4)
C18A C17A C22A C21A 1.3(4)
P3 C17A C22A C21A -178.9(2)
C17A P3 C23A C28A 105.4(2)
C15A P3 C23A C28A -148.3(2)
Cu2 P3 C23A C28A -35.0(2)
C17A P3 C23A C24A -71.2(3)
C15A P3 C23A C24A 35.1(3)
Cu2 P3 C23A C24A 148.4(2)
C28A C23A C24A C25A -0.8(4)
P3 C23A C24A C25A 175.8(2)
C23A C24A C25A C26A -0.2(4)
C24A C25A C26A C27A 0.5(4)
C25A C26A C27A C28A 0.2(4)
C26A C27A C28A C23A -1.2(4)
C24A C23A C28A C27A 1.5(4)
P3 C23A C28A C27A -175.2(2)
C35A P4 C29A C30A 112.4(3)
C16A P4 C29A C30A -139.1(2)
Cu2 P4 C29A C30A -24.1(3)
C35A P4 C29A C34A -65.7(3)
C16A P4 C29A C34A 42.8(3)
Cu2 P4 C29A C34A 157.8(2)
C34A C29A C30A C31A -0.4(5)
P4 C29A C30A C31A -178.5(2)
C29A C30A C31A C32A 1.4(5)
C30A C31A C32A C33A -1.2(5)
C31A C32A C33A C34A 0.0(5)
C32A C33A C34A C29A 1.1(5)
C30A C29A C34A C33A -0.8(4)
P4 C29A C34A C33A 177.2(2)
C29A P4 C35A C36A -90.7(3)
C16A P4 C35A C36A 161.0(3)
Cu2 P4 C35A C36A 46.7(3)
C29A P4 C35A C40A 85.8(3)
C16A P4 C35A C40A -22.5(3)
Cu2 P4 C35A C40A -136.8(3)
C40A C35A C36A C37A 0.5(5)
P4 C35A C36A C37A 177.2(3)
C35A C36A C37A C38A -0.2(5)
C36A C37A C38A C39A -0.1(5)
C37A C38A C39A C40A 0.2(5)
C38A C39A C40A C35A 0.2(5)
C36A C35A C40A C39A -0.5(5)
P4 C35A C40A C39A -177.0(3)
